data_4330442
loop_
_publ_author_name
'Sandeep K. Kondaveeti'
'Shivaiah Vaddypally'
'Carol Lam'
'Daigorou Hirai'
'Ni Ni'
'Robert J. Cava'
'Michael J. Zdilla'

_publ_section_title
;
 Synthesis, Structure, and Magnetic Studies of Manganese-Oxygen Clusters
 of Reduced Coordination Number, Featuring an Unchelated, 5-Coordinate
 Octanuclear Manganese Cluster with Water-Derived Oxo Ligands
;
_journal_name_full 'Inorganic Chemistry'
_journal_page_first 10095
_journal_page_last 10104
_journal_paper_doi 10.1021/ic202448c
_journal_volume 51
_journal_year 2012
_chemical_formula_moiety 'C56 H96 Mn3 N2 O6 Si4'
_chemical_formula_sum 'C56 H96 Mn3 N2 O6 Si4'
_chemical_formula_weight 1170.53
_chemical_name_systematic
; 
 ? 
;
_space_group_IT_number 15
_symmetry_cell_setting monoclinic
_symmetry_space_group_name_Hall '-C 2yc'
_symmetry_space_group_name_H-M 'C 1 2/c 1'
_atom_sites_solution_hydrogens geom
_atom_sites_solution_primary direct
_atom_sites_solution_secondary difmap
_audit_creation_method SHELXL-97
_cell_angle_alpha 90.00
_cell_angle_beta 95.529(3)
_cell_angle_gamma 90.00
_cell_formula_units_Z 4
_cell_length_a 10.1362(17)
_cell_length_b 32.734(6)
_cell_length_c 19.570(3)
_cell_measurement_reflns_used 5859
_cell_measurement_temperature 173(2)
_cell_measurement_theta_max 26.663
_cell_measurement_theta_min 2.269
_cell_volume 6463.1(19)
_computing_cell_refinement 'SAINT (Bruker-AXS)'
_computing_data_collection 'COSMO (Bruker-AXS)'
_computing_data_reduction 'SADABS (Bruker-AXS)'
_computing_molecular_graphics XP
_computing_publication_material 'APEX II report generator (Bruker-AXS)'
_computing_structure_refinement 'SHELXL-97 (Sheldrick, 2008)'
_computing_structure_solution 'SHELXS-97 (Sheldrick, 2008)'
_diffrn_ambient_temperature 173(2)
_diffrn_detector_area_resol_mean 8.333
_diffrn_measured_fraction_theta_full 0.984
_diffrn_measured_fraction_theta_max 0.984
_diffrn_measurement_device_type 'Kappa APEX II DUO'
_diffrn_measurement_method 'Omega scans'
_diffrn_radiation_monochromator graphite
_diffrn_radiation_source 'fine-focus sealed tube'
_diffrn_radiation_type MoK\a
_diffrn_radiation_wavelength 0.71073
_diffrn_reflns_av_R_equivalents 0.0819
_diffrn_reflns_av_sigmaI/netI 0.1148
_diffrn_reflns_limit_h_max 13
_diffrn_reflns_limit_h_min -13
_diffrn_reflns_limit_k_max 43
_diffrn_reflns_limit_k_min -37
_diffrn_reflns_limit_l_max 25
_diffrn_reflns_limit_l_min -25
_diffrn_reflns_number 25860
_diffrn_reflns_theta_full 28.07
_diffrn_reflns_theta_max 28.07
_diffrn_reflns_theta_min 1.63
_exptl_absorpt_coefficient_mu 0.696
_exptl_absorpt_correction_T_max 0.9661
_exptl_absorpt_correction_T_min 0.8734
_exptl_absorpt_correction_type multi-scan
_exptl_absorpt_process_details
;
 Estimated minimum and maximum transmission:  0.5871  0.7456
 The ratio of these values is more reliable than their absolute values!
 Additional spherical absorption correction applied with mu*r =  0.2000
 Lambda/2 correction factor = 0.0015
;
_exptl_crystal_colour Colorless
_exptl_crystal_density_diffrn 1.203
_exptl_crystal_description Block
_exptl_crystal_F_000 2500
_exptl_crystal_size_max 0.20
_exptl_crystal_size_mid 0.15
_exptl_crystal_size_min 0.05
_refine_diff_density_max 0.418
_refine_diff_density_min -0.425
_refine_diff_density_rms 0.073
_refine_ls_extinction_method none
_refine_ls_goodness_of_fit_ref 0.950
_refine_ls_hydrogen_treatment constr
_refine_ls_matrix_type full
_refine_ls_number_parameters 333
_refine_ls_number_reflns 7731
_refine_ls_number_restraints 0
_refine_ls_restrained_S_all 0.950
_refine_ls_R_factor_all 0.1390
_refine_ls_R_factor_gt 0.0565
_refine_ls_shift/su_max 0.003
_refine_ls_shift/su_mean 0.000
_refine_ls_structure_factor_coef Fsqd
_refine_ls_weighting_details 'calc w=1/[\s^2^(Fo^2^)+(0.0590P)^2^+0.0000P] where P=(Fo^2^+2Fc^2^)/3'
_refine_ls_weighting_scheme calc
_refine_ls_wR_factor_gt 0.1128
_refine_ls_wR_factor_ref 0.1402
_reflns_number_gt 3965
_reflns_number_total 7731
_reflns_threshold_expression >2sigma(I)
_cod_data_source_file ic202448c_si_002_5.cif
_cod_data_source_block 4
_cod_database_code 4330442

loop_
_symmetry_equiv_pos_as_xyz
'x, y, z'
'-x, y, -z+1/2'
'x+1/2, y+1/2, z'
'-x+1/2, y+1/2, -z+1/2'
'-x, -y, -z'
'x, -y, z-1/2'
'-x+1/2, -y+1/2, -z'
'x+1/2, -y+1/2, z-1/2'

loop_
_atom_site_label
_atom_site_type_symbol
_atom_site_fract_x
_atom_site_fract_y
_atom_site_fract_z
_atom_site_U_iso_or_equiv
_atom_site_adp_type
_atom_site_occupancy
_atom_site_symmetry_multiplicity
_atom_site_calc_flag
_atom_site_refinement_flags
C1 C 0.5870(3) 0.30611(11) 0.17080(16) 0.0336(8) Uani 1 1 d .
C2 C 0.4715(3) 0.28251(11) 0.16061(17) 0.0385(9) Uani 1 1 d .
C3 C 0.4826(4) 0.24033(12) 0.16082(18) 0.0459(10) Uani 1 1 d .
H21 H 0.4044 0.2243 0.1532 0.055 Uiso 1 1 calc R
C4 C 0.6036(4) 0.22066(11) 0.17170(19) 0.0466(10) Uani 1 1 d .
C5 C 0.7153(4) 0.24464(12) 0.1807(2) 0.0488(10) Uani 1 1 d .
H23 H 0.7993 0.2316 0.1878 0.059 Uiso 1 1 calc R
C6 C 0.7107(3) 0.28733(11) 0.17990(18) 0.0395(9) Uani 1 1 d .
C7 C 0.8367(4) 0.31167(12) 0.1874(2) 0.0569(11) Uani 1 1 d .
H7A H 0.8423 0.3284 0.1463 0.085 Uiso 1 1 calc R
H7B H 0.9127 0.2930 0.1931 0.085 Uiso 1 1 calc R
H7C H 0.8374 0.3294 0.2278 0.085 Uiso 1 1 calc R
C8 C 0.3376(3) 0.30262(11) 0.14874(18) 0.0422(9) Uani 1 1 d .
H8A H 0.3267 0.3220 0.1859 0.063 Uiso 1 1 calc R
H8B H 0.2681 0.2818 0.1479 0.063 Uiso 1 1 calc R
H8C H 0.3308 0.3171 0.1048 0.063 Uiso 1 1 calc R
C9 C 0.6119(5) 0.17471(11) 0.1735(3) 0.0692(13) Uani 1 1 d .
H9A H 0.6348 0.1646 0.1291 0.104 Uiso 1 1 calc R
H9B H 0.5261 0.1634 0.1831 0.104 Uiso 1 1 calc R
H9C H 0.6802 0.1662 0.2096 0.104 Uiso 1 1 calc R
C10 C 0.3705(3) 0.45291(11) 0.17426(15) 0.0342(8) Uani 1 1 d .
C11 C 0.2381(3) 0.45046(12) 0.18877(17) 0.0392(9) Uani 1 1 d .
C12 C 0.1677(4) 0.48675(14) 0.19407(18) 0.0547(11) Uani 1 1 d .
H12 H 0.0773 0.4853 0.2029 0.066 Uiso 1 1 calc R
C13 C 0.2244(5) 0.52467(13) 0.18696(19) 0.0598(13) Uani 1 1 d .
C14 C 0.3545(5) 0.52599(12) 0.17326(18) 0.0538(11) Uani 1 1 d .
H14 H 0.3950 0.5518 0.1681 0.065 Uiso 1 1 calc R
C15 C 0.4295(4) 0.49069(11) 0.16655(17) 0.0403(9) Uani 1 1 d .
C16 C 0.5703(4) 0.49400(12) 0.1504(2) 0.0550(11) Uani 1 1 d .
H16A H 0.6268 0.4773 0.1828 0.083 Uiso 1 1 calc R
H16B H 0.5988 0.5226 0.1542 0.083 Uiso 1 1 calc R
H16C H 0.5774 0.4843 0.1035 0.083 Uiso 1 1 calc R
C17 C 0.1445(5) 0.56348(15) 0.1929(2) 0.0951(19) Uani 1 1 d .
H17A H 0.1598 0.5742 0.2397 0.143 Uiso 1 1 calc R
H17B H 0.0500 0.5575 0.1823 0.143 Uiso 1 1 calc R
H17C H 0.1720 0.5839 0.1604 0.143 Uiso 1 1 calc R
C18 C 0.1747(4) 0.40981(13) 0.1968(2) 0.0535(11) Uani 1 1 d .
H18A H 0.0816 0.4137 0.2049 0.080 Uiso 1 1 calc R
H18B H 0.2211 0.3954 0.2359 0.080 Uiso 1 1 calc R
H18C H 0.1798 0.3937 0.1549 0.080 Uiso 1 1 calc R
C37 C 0.8112(4) 0.42033(13) 0.1013(2) 0.0532(11) Uani 1 1 d .
H37A H 0.8615 0.3944 0.1014 0.064 Uiso 1 1 calc R
H37B H 0.7994 0.4278 0.1494 0.064 Uiso 1 1 calc R
C38 C 0.8822(4) 0.45326(14) 0.0674(2) 0.0577(11) Uani 1 1 d .
H38A H 0.9794 0.4495 0.0749 0.069 Uiso 1 1 calc R
H38B H 0.8590 0.4805 0.0846 0.069 Uiso 1 1 calc R
C39 C 0.8325(4) 0.44804(14) -0.0072(2) 0.0543(11) Uani 1 1 d .
H39A H 0.8401 0.4739 -0.0329 0.065 Uiso 1 1 calc R
H39B H 0.8823 0.4263 -0.0289 0.065 Uiso 1 1 calc R
C40 C 0.6907(4) 0.43620(12) -0.00475(18) 0.0489(10) Uani 1 1 d .
H40A H 0.6330 0.4607 -0.0085 0.059 Uiso 1 1 calc R
H40B H 0.6620 0.4173 -0.0428 0.059 Uiso 1 1 calc R
C45 C 0.1284(3) 0.35508(13) 0.0021(2) 0.0565(11) Uani 1 1 d .
H45A H 0.1324 0.3267 -0.0133 0.085 Uiso 1 1 calc R
H45B H 0.0435 0.3671 -0.0158 0.085 Uiso 1 1 calc R
H45C H 0.1364 0.3559 0.0524 0.085 Uiso 1 1 calc R
C46 C 0.2277(4) 0.38731(14) -0.12605(19) 0.0591(12) Uani 1 1 d .
H46A H 0.2949 0.4038 -0.1460 0.089 Uiso 1 1 calc R
H46B H 0.1403 0.3998 -0.1368 0.089 Uiso 1 1 calc R
H46C H 0.2274 0.3597 -0.1453 0.089 Uiso 1 1 calc R
C47 C 0.2531(4) 0.43853(12) -0.00045(19) 0.0511(10) Uani 1 1 d .
H47A H 0.2560 0.4390 0.0497 0.077 Uiso 1 1 calc R
H47B H 0.1690 0.4502 -0.0203 0.077 Uiso 1 1 calc R
H47C H 0.3269 0.4546 -0.0151 0.077 Uiso 1 1 calc R
C48 C 0.4064(5) 0.27958(14) -0.0508(3) 0.0947(19) Uani 1 1 d .
H48A H 0.4075 0.2681 -0.0045 0.142 Uiso 1 1 calc R
H48B H 0.4486 0.2604 -0.0804 0.142 Uiso 1 1 calc R
H48C H 0.3145 0.2843 -0.0695 0.142 Uiso 1 1 calc R
C49 C 0.5226(5) 0.34356(16) -0.1375(2) 0.0828(16) Uani 1 1 d .
H49A H 0.5564 0.3716 -0.1382 0.124 Uiso 1 1 calc R
H49B H 0.4377 0.3419 -0.1659 0.124 Uiso 1 1 calc R
H49C H 0.5863 0.3249 -0.1557 0.124 Uiso 1 1 calc R
C50 C 0.6672(4) 0.31803(13) -0.0039(2) 0.0596(12) Uani 1 1 d .
H50A H 0.7218 0.3427 -0.0050 0.089 Uiso 1 1 calc R
H50B H 0.7080 0.2959 -0.0281 0.089 Uiso 1 1 calc R
H50C H 0.6604 0.3100 0.0439 0.089 Uiso 1 1 calc R
Mn1 Mn 0.50873(5) 0.383644(16) 0.08805(2) 0.03243(15) Uani 1 1 d .
Mn2 Mn 0.5000 0.37952(2) 0.2500 0.03123(19) Uani 1 2 d S
N1 N 0.4203(3) 0.36593(9) -0.00377(14) 0.0369(7) Uani 1 1 d .
O1 O 0.5782(2) 0.34801(7) 0.17215(11) 0.0353(5) Uani 1 1 d .
O2 O 0.4405(2) 0.41761(7) 0.16867(11) 0.0333(5) Uani 1 1 d .
O3 O 0.6837(2) 0.41607(8) 0.06155(11) 0.0444(6) Uani 1 1 d .
Si1 Si 0.26706(10) 0.38471(3) -0.03033(5) 0.0397(3) Uani 1 1 d .
Si2 Si 0.49817(11) 0.32867(3) -0.04678(5) 0.0472(3) Uani 1 1 d .

loop_
_atom_site_aniso_label
_atom_site_aniso_U_11
_atom_site_aniso_U_22
_atom_site_aniso_U_33
_atom_site_aniso_U_23
_atom_site_aniso_U_13
_atom_site_aniso_U_12
C1 0.040(2) 0.029(2) 0.0313(18) -0.0024(16) -0.0016(15) 0.0046(17)
C2 0.042(2) 0.036(2) 0.0360(19) -0.0053(17) -0.0041(16) 0.0060(17)
C3 0.047(2) 0.037(2) 0.051(2) -0.0041(19) -0.0073(19) 0.0005(19)
C4 0.056(3) 0.031(2) 0.052(2) -0.0026(18) -0.0004(19) 0.009(2)
C5 0.046(2) 0.037(2) 0.062(3) -0.004(2) -0.0015(19) 0.016(2)
C6 0.038(2) 0.033(2) 0.047(2) -0.0009(17) 0.0012(17) 0.0081(18)
C7 0.041(2) 0.049(3) 0.078(3) -0.002(2) -0.006(2) 0.010(2)
C8 0.041(2) 0.038(2) 0.046(2) -0.0013(18) -0.0054(17) 0.0008(18)
C9 0.078(3) 0.030(2) 0.099(4) 0.003(2) 0.004(3) 0.011(2)
C10 0.045(2) 0.033(2) 0.0240(17) -0.0009(15) -0.0009(15) 0.0109(17)
C11 0.042(2) 0.046(2) 0.0296(18) -0.0074(17) 0.0000(16) 0.0088(19)
C12 0.055(3) 0.071(3) 0.038(2) -0.009(2) -0.0014(19) 0.030(2)
C13 0.095(4) 0.047(3) 0.035(2) -0.006(2) -0.005(2) 0.037(3)
C14 0.092(3) 0.033(2) 0.036(2) -0.0008(17) 0.004(2) 0.015(2)
C15 0.058(2) 0.031(2) 0.0306(18) 0.0009(16) 0.0010(17) 0.0048(19)
C16 0.084(3) 0.033(2) 0.048(2) 0.0010(19) 0.010(2) -0.013(2)
C17 0.141(5) 0.078(4) 0.066(3) -0.007(3) 0.005(3) 0.072(4)
C18 0.046(2) 0.066(3) 0.049(2) -0.007(2) 0.0078(19) 0.001(2)
C37 0.042(2) 0.066(3) 0.049(2) 0.007(2) -0.0050(19) -0.003(2)
C38 0.043(2) 0.068(3) 0.061(3) 0.012(2) -0.004(2) -0.008(2)
C39 0.048(2) 0.065(3) 0.051(2) 0.008(2) 0.010(2) 0.000(2)
C40 0.056(3) 0.052(3) 0.037(2) 0.0062(19) -0.0024(18) -0.005(2)
C45 0.041(2) 0.064(3) 0.063(3) 0.006(2) -0.0040(19) 0.007(2)
C46 0.056(2) 0.077(3) 0.041(2) -0.006(2) -0.0076(19) 0.013(2)
C47 0.056(2) 0.048(3) 0.050(2) 0.0017(19) 0.0034(19) 0.015(2)
C48 0.087(4) 0.065(4) 0.132(5) -0.048(3) 0.013(3) -0.005(3)
C49 0.097(4) 0.107(4) 0.045(3) -0.013(3) 0.016(3) 0.041(3)
C50 0.058(3) 0.065(3) 0.056(3) -0.010(2) 0.009(2) 0.020(2)
Mn1 0.0337(3) 0.0313(3) 0.0316(3) -0.0033(2) -0.0001(2) 0.0045(3)
Mn2 0.0364(4) 0.0252(4) 0.0312(4) 0.000 -0.0016(3) 0.000
N1 0.0381(16) 0.0359(17) 0.0358(16) -0.0063(14) -0.0016(13) 0.0040(14)
O1 0.0399(13) 0.0256(13) 0.0389(13) -0.0034(11) -0.0039(10) 0.0058(11)
O2 0.0417(13) 0.0261(13) 0.0317(12) 0.0001(10) 0.0021(10) 0.0089(11)
O3 0.0415(14) 0.0529(17) 0.0381(14) 0.0040(12) 0.0003(11) -0.0057(13)
Si1 0.0404(6) 0.0415(6) 0.0358(5) -0.0033(5) -0.0030(4) 0.0048(5)
Si2 0.0497(6) 0.0460(7) 0.0452(6) -0.0163(5) 0.0012(5) 0.0075(5)

loop_
_atom_type_symbol
_atom_type_description
_atom_type_scat_dispersion_real
_atom_type_scat_dispersion_imag
_atom_type_scat_source
C C 0.0033 0.0016 'International Tables Vol C Tables 4.2.6.8 and 6.1.1.4'
H H 0.0000 0.0000 'International Tables Vol C Tables 4.2.6.8 and 6.1.1.4'
Mn Mn 0.3368 0.7283 'International Tables Vol C Tables 4.2.6.8 and 6.1.1.4'
N N 0.0061 0.0033 'International Tables Vol C Tables 4.2.6.8 and 6.1.1.4'
O O 0.0106 0.0060 'International Tables Vol C Tables 4.2.6.8 and 6.1.1.4'
Si Si 0.0817 0.0704 'International Tables Vol C Tables 4.2.6.8 and 6.1.1.4'

loop_
_geom_angle_atom_site_label_1
_geom_angle_atom_site_label_2
_geom_angle_atom_site_label_3
_geom_angle
_geom_angle_site_symmetry_1
_geom_angle_site_symmetry_3
O1 C1 C6 119.8(3) . .
O1 C1 C2 119.9(3) . .
C6 C1 C2 120.3(3) . .
C3 C2 C1 118.9(3) . .
C3 C2 C8 120.5(3) . .
C1 C2 C8 120.6(3) . .
C4 C3 C2 122.3(4) . .
C4 C3 H21 118.8 . .
C2 C3 H21 118.8 . .
C5 C4 C3 117.4(3) . .
C5 C4 C9 121.6(4) . .
C3 C4 C9 121.0(4) . .
C4 C5 C6 122.9(3) . .
C4 C5 H23 118.6 . .
C6 C5 H23 118.6 . .
C1 C6 C5 118.2(3) . .
C1 C6 C7 121.7(3) . .
C5 C6 C7 120.1(3) . .
C6 C7 H7A 109.5 . .
C6 C7 H7B 109.5 . .
H7A C7 H7B 109.5 . .
C6 C7 H7C 109.5 . .
H7A C7 H7C 109.5 . .
H7B C7 H7C 109.5 . .
C2 C8 H8A 109.5 . .
C2 C8 H8B 109.5 . .
H8A C8 H8B 109.5 . .
C2 C8 H8C 109.5 . .
H8A C8 H8C 109.5 . .
H8B C8 H8C 109.5 . .
C4 C9 H9A 109.5 . .
C4 C9 H9B 109.5 . .
H9A C9 H9B 109.5 . .
C4 C9 H9C 109.5 . .
H9A C9 H9C 109.5 . .
H9B C9 H9C 109.5 . .
O2 C10 C15 120.8(3) . .
O2 C10 C11 118.9(3) . .
C15 C10 C11 120.3(3) . .
C12 C11 C10 118.3(4) . .
C12 C11 C18 121.5(3) . .
C10 C11 C18 120.2(3) . .
C13 C12 C11 122.5(4) . .
C13 C12 H12 118.8 . .
C11 C12 H12 118.8 . .
C14 C13 C12 117.8(4) . .
C14 C13 C17 121.3(5) . .
C12 C13 C17 121.0(5) . .
C13 C14 C15 122.3(4) . .
C13 C14 H14 118.8 . .
C15 C14 H14 118.8 . .
C10 C15 C14 118.8(4) . .
C10 C15 C16 121.2(3) . .
C14 C15 C16 120.0(4) . .
C15 C16 H16A 109.5 . .
C15 C16 H16B 109.5 . .
H16A C16 H16B 109.5 . .
C15 C16 H16C 109.5 . .
H16A C16 H16C 109.5 . .
H16B C16 H16C 109.5 . .
C13 C17 H17A 109.5 . .
C13 C17 H17B 109.5 . .
H17A C17 H17B 109.5 . .
C13 C17 H17C 109.5 . .
H17A C17 H17C 109.5 . .
H17B C17 H17C 109.5 . .
C11 C18 H18A 109.5 . .
C11 C18 H18B 109.5 . .
H18A C18 H18B 109.5 . .
C11 C18 H18C 109.5 . .
H18A C18 H18C 109.5 . .
H18B C18 H18C 109.5 . .
O3 C37 C38 106.0(3) . .
O3 C37 H37A 110.5 . .
C38 C37 H37A 110.5 . .
O3 C37 H37B 110.5 . .
C38 C37 H37B 110.5 . .
H37A C37 H37B 108.7 . .
C37 C38 C39 102.7(3) . .
C37 C38 H38A 111.2 . .
C39 C38 H38A 111.2 . .
C37 C38 H38B 111.2 . .
C39 C38 H38B 111.2 . .
H38A C38 H38B 109.1 . .
C40 C39 C38 103.3(3) . .
C40 C39 H39A 111.1 . .
C38 C39 H39A 111.1 . .
C40 C39 H39B 111.1 . .
C38 C39 H39B 111.1 . .
H39A C39 H39B 109.1 . .
O3 C40 C39 106.0(3) . .
O3 C40 H40A 110.5 . .
C39 C40 H40A 110.5 . .
O3 C40 H40B 110.5 . .
C39 C40 H40B 110.5 . .
H40A C40 H40B 108.7 . .
Si1 C45 H45A 109.5 . .
Si1 C45 H45B 109.5 . .
H45A C45 H45B 109.5 . .
Si1 C45 H45C 109.5 . .
H45A C45 H45C 109.5 . .
H45B C45 H45C 109.5 . .
Si1 C46 H46A 109.5 . .
Si1 C46 H46B 109.5 . .
H46A C46 H46B 109.5 . .
Si1 C46 H46C 109.5 . .
H46A C46 H46C 109.5 . .
H46B C46 H46C 109.5 . .
Si1 C47 H47A 109.5 . .
Si1 C47 H47B 109.5 . .
H47A C47 H47B 109.5 . .
Si1 C47 H47C 109.5 . .
H47A C47 H47C 109.5 . .
H47B C47 H47C 109.5 . .
Si2 C48 H48A 109.5 . .
Si2 C48 H48B 109.5 . .
H48A C48 H48B 109.5 . .
Si2 C48 H48C 109.5 . .
H48A C48 H48C 109.5 . .
H48B C48 H48C 109.5 . .
Si2 C49 H49A 109.5 . .
Si2 C49 H49B 109.5 . .
H49A C49 H49B 109.5 . .
Si2 C49 H49C 109.5 . .
H49A C49 H49C 109.5 . .
H49B C49 H49C 109.5 . .
Si2 C50 H50A 109.5 . .
Si2 C50 H50B 109.5 . .
H50A C50 H50B 109.5 . .
Si2 C50 H50C 109.5 . .
H50A C50 H50C 109.5 . .
H50B C50 H50C 109.5 . .
N1 Mn1 O1 129.12(10) . .
N1 Mn1 O2 132.22(10) . .
O1 Mn1 O2 79.27(8) . .
N1 Mn1 O3 103.36(10) . .
O1 Mn1 O3 103.91(9) . .
O2 Mn1 O3 104.83(9) . .
N1 Mn1 Mn2 145.45(8) . .
O1 Mn1 Mn2 39.58(6) . .
O2 Mn1 Mn2 39.80(6) . .
O3 Mn1 Mn2 111.11(6) . .
O1 Mn2 O1 119.92(13) . 2_655
O1 Mn2 O2 140.11(9) . 2_655
O1 Mn2 O2 80.62(8) 2_655 2_655
O1 Mn2 O2 80.62(8) . .
O1 Mn2 O2 140.11(9) 2_655 .
O2 Mn2 O2 105.74(12) 2_655 .
O1 Mn2 Mn1 143.82(6) . 2_655
O1 Mn2 Mn1 40.12(6) 2_655 2_655
O2 Mn2 Mn1 40.62(6) 2_655 2_655
O2 Mn2 Mn1 135.06(6) . 2_655
O1 Mn2 Mn1 40.12(6) . .
O1 Mn2 Mn1 143.82(6) 2_655 .
O2 Mn2 Mn1 135.06(6) 2_655 .
O2 Mn2 Mn1 40.62(6) . .
Mn1 Mn2 Mn1 175.14(3) 2_655 .
Si1 N1 Si2 123.72(16) . .
Si1 N1 Mn1 118.83(14) . .
Si2 N1 Mn1 117.13(15) . .
C1 O1 Mn2 122.94(19) . .
C1 O1 Mn1 124.11(19) . .
Mn2 O1 Mn1 100.30(9) . .
C10 O2 Mn2 124.36(18) . .
C10 O2 Mn1 135.96(19) . .
Mn2 O2 Mn1 99.58(9) . .
C37 O3 C40 108.4(3) . .
C37 O3 Mn1 128.7(2) . .
C40 O3 Mn1 122.9(2) . .
N1 Si1 C47 109.84(16) . .
N1 Si1 C45 113.75(16) . .
C47 Si1 C45 107.54(18) . .
N1 Si1 C46 114.85(16) . .
C47 Si1 C46 104.74(19) . .
C45 Si1 C46 105.51(19) . .
N1 Si2 C48 112.56(18) . .
N1 Si2 C50 110.94(16) . .
C48 Si2 C50 107.0(2) . .
N1 Si2 C49 112.79(18) . .
C48 Si2 C49 107.2(2) . .
C50 Si2 C49 105.9(2) . .

loop_
_geom_bond_atom_site_label_1
_geom_bond_atom_site_label_2
_geom_bond_distance
_geom_bond_site_symmetry_2
C1 O1 1.375(4) .
C1 C6 1.392(5) .
C1 C2 1.401(5) .
C2 C3 1.385(5) .
C2 C8 1.507(4) .
C3 C4 1.383(5) .
C3 H21 0.9500 .
C4 C5 1.375(5) .
C4 C9 1.507(5) .
C5 C6 1.398(5) .
C5 H23 0.9500 .
C6 C7 1.501(5) .
C7 H7A 0.9800 .
C7 H7B 0.9800 .
C7 H7C 0.9800 .
C8 H8A 0.9800 .
C8 H8B 0.9800 .
C8 H8C 0.9800 .
C9 H9A 0.9800 .
C9 H9B 0.9800 .
C9 H9C 0.9800 .
C10 O2 1.366(4) .
C10 C15 1.389(5) .
C10 C11 1.400(5) .
C11 C12 1.395(5) .
C11 C18 1.493(5) .
C12 C13 1.381(6) .
C12 H12 0.9500 .
C13 C14 1.371(6) .
C13 C17 1.517(5) .
C14 C15 1.397(5) .
C14 H14 0.9500 .
C15 C16 1.495(5) .
C16 H16A 0.9800 .
C16 H16B 0.9800 .
C16 H16C 0.9800 .
C17 H17A 0.9800 .
C17 H17B 0.9800 .
C17 H17C 0.9800 .
C18 H18A 0.9800 .
C18 H18B 0.9800 .
C18 H18C 0.9800 .
C37 O3 1.450(4) .
C37 C38 1.487(5) .
C37 H37A 0.9900 .
C37 H37B 0.9900 .
C38 C39 1.509(5) .
C38 H38A 0.9900 .
C38 H38B 0.9900 .
C39 C40 1.494(5) .
C39 H39A 0.9900 .
C39 H39B 0.9900 .
C40 O3 1.463(4) .
C40 H40A 0.9900 .
C40 H40B 0.9900 .
C45 Si1 1.868(4) .
C45 H45A 0.9800 .
C45 H45B 0.9800 .
C45 H45C 0.9800 .
C46 Si1 1.879(4) .
C46 H46A 0.9800 .
C46 H46B 0.9800 .
C46 H46C 0.9800 .
C47 Si1 1.866(4) .
C47 H47A 0.9800 .
C47 H47B 0.9800 .
C47 H47C 0.9800 .
C48 Si2 1.855(5) .
C48 H48A 0.9800 .
C48 H48B 0.9800 .
C48 H48C 0.9800 .
C49 Si2 1.880(4) .
C49 H49A 0.9800 .
C49 H49B 0.9800 .
C49 H49C 0.9800 .
C50 Si2 1.866(4) .
C50 H50A 0.9800 .
C50 H50B 0.9800 .
C50 H50C 0.9800 .
Mn1 N1 2.014(3) .
Mn1 O1 2.084(2) .
Mn1 O2 2.101(2) .
Mn1 O3 2.172(2) .
Mn1 Mn2 3.1820(7) .
Mn2 O1 2.061(2) .
Mn2 O1 2.061(2) 2_655
Mn2 O2 2.065(2) 2_655
Mn2 O2 2.065(2) .
Mn2 Mn1 3.1820(7) 2_655
N1 Si1 1.705(3) .
N1 Si2 1.717(3) .

loop_
_geom_torsion_atom_site_label_1
_geom_torsion_atom_site_label_2
_geom_torsion_atom_site_label_3
_geom_torsion_atom_site_label_4
_geom_torsion
_geom_torsion_site_symmetry_1
_geom_torsion_site_symmetry_4
O1 C1 C2 C3 -178.7(3) . .
C6 C1 C2 C3 1.0(5) . .
O1 C1 C2 C8 2.0(5) . .
C6 C1 C2 C8 -178.3(3) . .
C1 C2 C3 C4 0.9(5) . .
C8 C2 C3 C4 -179.8(3) . .
C2 C3 C4 C5 -1.7(6) . .
C2 C3 C4 C9 178.3(4) . .
C3 C4 C5 C6 0.6(6) . .
C9 C4 C5 C6 -179.4(4) . .
O1 C1 C6 C5 177.7(3) . .
C2 C1 C6 C5 -2.0(5) . .
O1 C1 C6 C7 -3.4(5) . .
C2 C1 C6 C7 176.9(3) . .
C4 C5 C6 C1 1.2(6) . .
C4 C5 C6 C7 -177.7(4) . .
O2 C10 C11 C12 -179.8(3) . .
C15 C10 C11 C12 1.0(5) . .
O2 C10 C11 C18 -1.0(5) . .
C15 C10 C11 C18 179.8(3) . .
C10 C11 C12 C13 -1.4(5) . .
C18 C11 C12 C13 179.9(4) . .
C11 C12 C13 C14 0.9(6) . .
C11 C12 C13 C17 179.8(4) . .
C12 C13 C14 C15 -0.1(6) . .
C17 C13 C14 C15 -179.0(4) . .
O2 C10 C15 C14 -179.5(3) . .
C11 C10 C15 C14 -0.3(5) . .
O2 C10 C15 C16 1.4(5) . .
C11 C10 C15 C16 -179.4(3) . .
C13 C14 C15 C10 -0.2(5) . .
C13 C14 C15 C16 178.9(4) . .
O3 C37 C38 C39 -32.9(4) . .
C37 C38 C39 C40 36.7(4) . .
C38 C39 C40 O3 -27.4(4) . .
N1 Mn1 Mn2 O1 89.39(17) . .
O2 Mn1 Mn2 O1 -174.42(13) . .
O3 Mn1 Mn2 O1 -86.42(12) . .
N1 Mn1 Mn2 O1 17.53(18) . 2_655
O1 Mn1 Mn2 O1 -71.9(2) . 2_655
O2 Mn1 Mn2 O1 113.72(15) . 2_655
O3 Mn1 Mn2 O1 -158.28(13) . 2_655
N1 Mn1 Mn2 O2 -150.84(16) . 2_655
O1 Mn1 Mn2 O2 119.77(13) . 2_655
O2 Mn1 Mn2 O2 -54.65(18) . 2_655
O3 Mn1 Mn2 O2 33.35(12) . 2_655
N1 Mn1 Mn2 O2 -96.19(17) . .
O1 Mn1 Mn2 O2 174.42(13) . .
O3 Mn1 Mn2 O2 88.00(12) . .
N1 Mn1 Mn2 Mn1 -124.72(14) . 2_655
O1 Mn1 Mn2 Mn1 145.89(10) . 2_655
O2 Mn1 Mn2 Mn1 -28.53(10) . 2_655
O3 Mn1 Mn2 Mn1 59.47(7) . 2_655
O1 Mn1 N1 Si1 122.71(16) . .
O2 Mn1 N1 Si1 8.3(2) . .
O3 Mn1 N1 Si1 -116.51(17) . .
Mn2 Mn1 N1 Si1 67.5(2) . .
O1 Mn1 N1 Si2 -51.0(2) . .
O2 Mn1 N1 Si2 -165.45(12) . .
O3 Mn1 N1 Si2 69.76(18) . .
Mn2 Mn1 N1 Si2 -106.22(16) . .
C6 C1 O1 Mn2 -111.1(3) . .
C2 C1 O1 Mn2 68.6(4) . .
C6 C1 O1 Mn1 114.8(3) . .
C2 C1 O1 Mn1 -65.5(4) . .
O1 Mn2 O1 C1 -3.2(2) 2_655 .
O2 Mn2 O1 C1 110.1(2) 2_655 .
O2 Mn2 O1 C1 -146.5(2) . .
Mn1 Mn2 O1 C1 41.8(3) 2_655 .
Mn1 Mn2 O1 C1 -142.8(3) . .
O1 Mn2 O1 Mn1 139.66(10) 2_655 .
O2 Mn2 O1 Mn1 -107.04(13) 2_655 .
O2 Mn2 O1 Mn1 -3.68(9) . .
Mn1 Mn2 O1 Mn1 -175.38(4) 2_655 .
N1 Mn1 O1 C1 9.2(3) . .
O2 Mn1 O1 C1 145.9(2) . .
O3 Mn1 O1 C1 -111.3(2) . .
Mn2 Mn1 O1 C1 142.2(3) . .
N1 Mn1 O1 Mn2 -133.03(11) . .
O2 Mn1 O1 Mn2 3.63(9) . .
O3 Mn1 O1 Mn2 106.43(10) . .
C15 C10 O2 Mn2 109.4(3) . .
C11 C10 O2 Mn2 -69.8(3) . .
C15 C10 O2 Mn1 -75.0(4) . .
C11 C10 O2 Mn1 105.8(3) . .
O1 Mn2 O2 C10 -179.5(3) . .
O1 Mn2 O2 C10 54.3(3) 2_655 .
O2 Mn2 O2 C10 -39.9(2) 2_655 .
Mn1 Mn2 O2 C10 -6.4(3) 2_655 .
Mn1 Mn2 O2 C10 176.9(3) . .
O1 Mn2 O2 Mn1 3.64(9) . .
O1 Mn2 O2 Mn1 -122.57(12) 2_655 .
O2 Mn2 O2 Mn1 143.23(11) 2_655 .
Mn1 Mn2 O2 Mn1 176.72(2) 2_655 .
N1 Mn1 O2 C10 -45.9(3) . .
O1 Mn1 O2 C10 -179.9(3) . .
O3 Mn1 O2 C10 78.4(3) . .
Mn2 Mn1 O2 C10 -176.3(3) . .
N1 Mn1 O2 Mn2 130.42(13) . .
O1 Mn1 O2 Mn2 -3.62(9) . .
O3 Mn1 O2 Mn2 -105.33(10) . .
C38 C37 O3 C40 16.3(4) . .
C38 C37 O3 Mn1 -166.6(2) . .
C39 C40 O3 C37 7.2(4) . .
C39 C40 O3 Mn1 -170.1(2) . .
N1 Mn1 O3 C37 -150.2(3) . .
O1 Mn1 O3 C37 -13.6(3) . .
O2 Mn1 O3 C37 68.8(3) . .
Mn2 Mn1 O3 C37 27.4(3) . .
N1 Mn1 O3 C40 26.5(3) . .
O1 Mn1 O3 C40 163.2(3) . .
O2 Mn1 O3 C40 -114.5(3) . .
Mn2 Mn1 O3 C40 -155.9(2) . .
Si2 N1 Si1 C47 -151.6(2) . .
Mn1 N1 Si1 C47 35.1(2) . .
Si2 N1 Si1 C45 87.8(2) . .
Mn1 N1 Si1 C45 -85.5(2) . .
Si2 N1 Si1 C46 -33.9(3) . .
Mn1 N1 Si1 C46 152.79(19) . .
Si1 N1 Si2 C48 -62.7(3) . .
Mn1 N1 Si2 C48 110.7(2) . .
Si1 N1 Si2 C50 177.4(2) . .
Mn1 N1 Si2 C50 -9.2(2) . .
Si1 N1 Si2 C49 58.8(3) . .
Mn1 N1 Si2 C49 -127.8(2) . .
